data_9017148
loop_
_publ_author_name
'Biagioni, C.'
'Mauro, D.'
'Pasero, M.'
'Bonaccorsi, E.'
'Lepore, G. O.'
'Zaccarini, F.'
'Skogby, H.'

_publ_section_title
;
 Crystal-chemistry of sulfates from the Apuan Alps (Tuscany, Italy).
 VI. Tl-bearing alum-(K) and voltaite from the Fornovolasco mining complex
;
_journal_name_full 'American Mineralogist'
_journal_page_first 1088
_journal_page_last 1098
_journal_volume 105
_journal_year 2020
_chemical_compound_source 'Fornovolasco mine, Apuan Alps, Italy'
_chemical_formula_sum 'Al Fe6.44 H24 K1.872 Mg1.56 O66 S12 Tl0.128'
_chemical_name_mineral Voltaite
_space_group_IT_number 228
_space_group_name_Hall '-F 4ud 2vw 3'
_space_group_name_H-M_alt 'F d -3 c :2'
_symmetry_space_group_name_H-M 'F d -3 c :2'
_cell_angle_alpha 90
_cell_angle_beta 90
_cell_angle_gamma 90
_cell_formula_units_Z 16
_cell_length_a 27.2635
_cell_length_b 27.2635
_cell_length_c 27.2635
_cell_volume 20264.917
_database_code_amcsd 0020897
_exptl_crystal_density_diffrn 2.608
_cod_data_source_file inputs/fixed/downloads/05/05869.cif
_cod_data_source_block 05869
_cod_original_cell_volume 20264.918
_cod_original_sg_symbol_H-M 'F d 3 c'
_cod_original_formula_sum '(K1.872 Tl.128) (Fe6.44 Mg1.56) Al S12 O66 H24'
_cod_database_code 9017148

loop_
_space_group_symop_operation_xyz
x,y,z
x,1/2+y,1/2+z
1/2+x,y,1/2+z
1/2+x,1/2+y,z
3/4+z,-x,3/4+y
3/4+z,1/2-x,1/4+y
1/4+z,-x,1/4+y
1/4+z,1/2-x,3/4+y
3/4-y,1/2+z,1/4-x
3/4-y,+z,3/4-x
1/4-y,1/2+z,3/4-x
1/4-y,+z,1/4-x
1/4+x,1/2-y,3/4+z
1/4+x,-y,1/4+z
3/4+x,1/2-y,1/4+z
3/4+x,-y,3/4+z
3/4-z,x,3/4-y
3/4-z,1/2+x,1/4-y
1/4-z,x,1/4-y
1/4-z,1/2+x,3/4-y
3/4+y,1/2-z,1/4+x
3/4+y,-z,3/4+x
1/4+y,1/2-z,3/4+x
1/4+y,-z,1/4+x
1/4-x,1/2+y,3/4-z
1/4-x,+y,1/4-z
3/4-x,1/2+y,1/4-z
3/4-x,+y,3/4-z
1/2+x,1/4-z,1/4-y
1/2+x,3/4-z,3/4-y
+x,1/4-z,3/4-y
+x,3/4-z,1/4-y
-z,1/4+y,3/4+x
-z,3/4+y,1/4+x
1/2-z,1/4+y,1/4+x
1/2-z,3/4+y,3/4+x
y,3/4-x,1/4-z
y,1/4-x,3/4-z
1/2+y,3/4-x,3/4-z
1/2+y,1/4-x,1/4-z
1/2-x,1/4+z,1/4+y
1/2-x,3/4+z,3/4+y
-x,1/4+z,3/4+y
-x,3/4+z,1/4+y
z,1/4-y,3/4-x
z,3/4-y,1/4-x
1/2+z,1/4-y,1/4-x
1/2+z,3/4-y,3/4-x
-y,3/4+x,1/4+z
-y,1/4+x,3/4+z
1/2-y,3/4+x,3/4+z
1/2-y,1/4+x,1/4+z
x,1/2+z,y
x,+z,1/2+y
1/2+x,1/2+z,1/2+y
1/2+x,+z,y
1/2-z,1/2-y,1/2-x
1/2-z,-y,-x
-z,1/2-y,-x
-z,-y,1/2-x
1/2+y,x,z
1/2+y,1/2+x,1/2+z
+y,x,1/2+z
+y,1/2+x,z
-x,1/2-z,-y
-x,-z,1/2-y
1/2-x,1/2-z,1/2-y
1/2-x,-z,-y
1/2+z,1/2+y,1/2+x
1/2+z,+y,+x
+z,1/2+y,+x
+z,+y,1/2+x
1/2-y,-x,-z
1/2-y,1/2-x,1/2-z
-y,-x,1/2-z
-y,1/2-x,-z
3/4+z,1/4+x,1/2-y
3/4+z,3/4+x,-y
1/4+z,1/4+x,-y
1/4+z,3/4+x,1/2-y
3/4-y,3/4-z,x
3/4-y,1/4-z,1/2+x
1/4-y,3/4-z,1/2+x
1/4-y,1/4-z,x
1/4+x,3/4+y,1/2-z
1/4+x,1/4+y,-z
3/4+x,3/4+y,-z
3/4+x,1/4+y,1/2-z
3/4-z,1/4-x,1/2+y
3/4-z,3/4-x,+y
1/4-z,1/4-x,+y
1/4-z,3/4-x,1/2+y
3/4+y,3/4+z,-x
3/4+y,1/4+z,1/2-x
1/4+y,3/4+z,1/2-x
1/4+y,1/4+z,-x
1/4-x,3/4-y,1/2+z
1/4-x,1/4-y,+z
3/4-x,3/4-y,+z
3/4-x,1/4-y,1/2+z
1/2-z,3/4+x,1/4+y
1/2-z,1/4+x,3/4+y
-z,3/4+x,3/4+y
-z,1/4+x,1/4+y
1/2+y,1/4-z,3/4-x
1/2+y,3/4-z,1/4-x
+y,1/4-z,1/4-x
+y,3/4-z,3/4-x
-x,1/4+y,1/4+z
-x,3/4+y,3/4+z
1/2-x,1/4+y,3/4+z
1/2-x,3/4+y,1/4+z
1/2+z,3/4-x,1/4-y
1/2+z,1/4-x,3/4-y
+z,3/4-x,3/4-y
+z,1/4-x,1/4-y
1/2-y,1/4+z,3/4+x
1/2-y,3/4+z,1/4+x
-y,1/4+z,1/4+x
-y,3/4+z,3/4+x
x,1/4-y,1/4-z
x,3/4-y,3/4-z
1/2+x,1/4-y,3/4-z
1/2+x,3/4-y,1/4-z
3/4-x,1/2+z,3/4-y
3/4-x,+z,1/4-y
1/4-x,1/2+z,1/4-y
1/4-x,+z,3/4-y
1/4+z,1/2-y,1/4+x
1/4+z,-y,3/4+x
3/4+z,1/2-y,3/4+x
3/4+z,-y,1/4+x
1/4-y,x,3/4-z
1/4-y,1/2+x,1/4-z
3/4-y,x,1/4-z
3/4-y,1/2+x,3/4-z
3/4+x,1/2-z,3/4+y
3/4+x,-z,1/4+y
1/4+x,1/2-z,1/4+y
1/4+x,-z,3/4+y
1/4-z,1/2+y,1/4-x
1/4-z,+y,3/4-x
3/4-z,1/2+y,3/4-x
3/4-z,+y,1/4-x
1/4+y,-x,3/4+z
1/4+y,1/2-x,1/4+z
3/4+y,-x,1/4+z
3/4+y,1/2-x,3/4+z
1/4-x,1/4-z,1/2+y
1/4-x,3/4-z,+y
3/4-x,1/4-z,+y
3/4-x,3/4-z,1/2+y
3/4+z,1/4+y,-x
3/4+z,3/4+y,1/2-x
1/4+z,1/4+y,1/2-x
1/4+z,3/4+y,-x
3/4-y,3/4-x,1/2+z
3/4-y,1/4-x,+z
1/4-y,3/4-x,+z
1/4-y,1/4-x,1/2+z
1/4+x,1/4+z,1/2-y
1/4+x,3/4+z,-y
3/4+x,1/4+z,-y
3/4+x,3/4+z,1/2-y
3/4-z,1/4-y,x
3/4-z,3/4-y,1/2+x
1/4-z,1/4-y,1/2+x
1/4-z,3/4-y,x
3/4+y,3/4+x,1/2-z
3/4+y,1/4+x,-z
1/4+y,3/4+x,-z
1/4+y,1/4+x,1/2-z
1/2-z,1/2-x,-y
1/2-z,-x,1/2-y
-z,1/2-x,1/2-y
-z,-x,-y
1/2+y,z,1/2+x
1/2+y,1/2+z,+x
+y,z,+x
+y,1/2+z,1/2+x
-x,-y,-z
-x,1/2-y,1/2-z
1/2-x,-y,1/2-z
1/2-x,1/2-y,-z
1/2+z,1/2+x,y
1/2+z,+x,1/2+y
+z,1/2+x,1/2+y
+z,+x,y
1/2-y,-z,1/2-x
1/2-y,1/2-z,-x
-y,-z,-x
-y,1/2-z,1/2-x

loop_
_atom_site_aniso_label
_atom_site_aniso_U_11
_atom_site_aniso_U_22
_atom_site_aniso_U_33
_atom_site_aniso_U_12
_atom_site_aniso_U_13
_atom_site_aniso_U_23
K 0.03580 0.03580 0.03580 0.01060 0.01060 0.01060
Tl 0.03580 0.03580 0.03580 0.01060 0.01060 0.01060
Fe1 0.01520 0.01520 0.01520 0.00260 0.00260 0.00260
Mg1 0.01520 0.01520 0.01520 0.00260 0.00260 0.00260
Fe2 0.01910 0.01600 0.01600 -0.00050 -0.00050 -0.00030
Mg2 0.01910 0.01600 0.01600 -0.00050 -0.00050 -0.00030
Al 0.01290 0.01290 0.01290 0.00000 0.00000 0.00000
S 0.01580 0.01420 0.01450 0.00000 0.00010 -0.00020
O1 0.02710 0.02370 0.01810 0.00470 -0.00510 -0.00380
O2 0.04400 0.01680 0.02890 0.00380 -0.00380 0.00140
O3 0.03400 0.03600 0.04800 -0.01290 0.01530 -0.00100
O4 0.02800 0.04400 0.01930 0.00610 -0.00310 -0.00770
OW5 0.01210 0.02810 0.00850 -0.00480 0.00050 0.00280
OW6 0.02600 0.03600 0.02800 -0.00700 -0.00600 0.00000
OW7 0.02600 0.03600 0.02800 -0.00700 -0.00600 0.00000

loop_
_atom_site_label
_atom_site_fract_x
_atom_site_fract_y
_atom_site_fract_z
_atom_site_occupancy
_atom_site_U_iso_or_equiv
_atom_site_type_symbol
_atom_site_attached_hydrogens
K 0.25000 0.25000 0.25000 0.93600 0.03580 K 0
Tl 0.25000 0.25000 0.25000 0.06400 0.03580 Tl 0
Fe1 0.00000 0.00000 0.00000 0.98200 0.01520 Fe 0
Mg1 0.00000 0.00000 0.00000 0.01800 0.01520 Mg 0
Fe2 0.25000 0.10274 -0.10274 0.74600 0.01700 Fe 0
Mg2 0.25000 0.10274 -0.10274 0.25400 0.01700 Mg 0
Al 0.12500 0.12500 0.12500 1.00000 0.01290 Al 0
S 0.23742 0.27552 0.11854 1.00000 0.01480 S 0
O1 0.24984 0.24646 0.07377 1.00000 0.02300 O 0
O2 0.22466 0.32600 0.10409 1.00000 0.02980 O 0
O3 0.19484 0.25393 0.14332 1.00000 0.03910 O 0
O4 0.28004 0.27514 0.15208 1.00000 0.03030 O 0
OW5 0.18263 0.41982 0.12142 1.00000 0.01630 O 0
OW6 0.08960 0.14640 0.07030 0.25000 0.03000 O 0
OW7 0.06920 0.08890 0.10410 0.25000 0.03000 O 0
H52 0.17200 0.42400 0.15300 1.00000 0.08000 H 0
H53 0.16700 0.43300 0.09400 1.00000 0.08000 H 0

loop_
_cod_changelog_entry_id
_cod_changelog_entry_author
_cod_changelog_entry_date
_cod_changelog_entry_text
1
;cod-tools version 3.8.0
Id: cif_guess_AMCSD_atom_types 9574 2023-05-10 09:00:05Z saulius
;
2023-05-10T18:57:48+03:00
;Derived atom types and hydrogen counts
from atom names that follow the AMCSD naming convention
(Wat == water, O-H == hydroxyl).
;

loop_
_cod_related_entry_id
_cod_related_entry_database
_cod_related_entry_code
1 AMCSD 0020897
